data_7206774
loop_
_publ_author_name
'Li, Jinpeng'
'Takaishi, Shinya'
'Fujinuma, Naohiro'
'Endo, Katsutoshi'
'Yamashita, Masahiro'
'Matsuzaki, Hiroyuki'
'Okamoto, Hiroshi'
'Sawabe, Kosuke'
'Takenobu, Taishi'
'Iwasa, Yoshihiro'

_publ_section_title
;
 Enhancement of luminescence intensity in TMPY/perylene co-single crystals
;
_journal_issue 44
_journal_name_full 'Journal of Materials Chemistry'
_journal_page_first 17662
_journal_paper_doi 10.1039/c1jm12977e
_journal_volume 21
_journal_year 2011
_chemical_formula_sum 'C20 H18'
_chemical_formula_weight 258.34
_chemical_name_systematic
;
?
;
_space_group_IT_number 14
_symmetry_cell_setting monoclinic
_symmetry_space_group_name_Hall '-P 2ybc'
_symmetry_space_group_name_H-M 'P 1 21/c 1'
_atom_sites_solution_hydrogens geom
_atom_sites_solution_primary direct
_atom_sites_solution_secondary difmap
_audit_creation_method SHELXL-97
_cell_angle_alpha 90.00
_cell_angle_beta 108.863(9)
_cell_angle_gamma 90.00
_cell_formula_units_Z 2
_cell_length_a 11.230(6)
_cell_length_b 5.578(3)
_cell_length_c 11.275(6)
_cell_measurement_temperature 396(2)
_cell_measurement_theta_max 30
_cell_measurement_theta_min 3
_cell_volume 668.3(6)
_computing_structure_refinement 'SHELXL-97 (Sheldrick, 1997)'
_computing_structure_solution 'SHELXS-97 (Sheldrick, 1990)'
_diffrn_ambient_temperature 396(2)
_diffrn_measured_fraction_theta_full 0.983
_diffrn_measured_fraction_theta_max 0.983
_diffrn_radiation_monochromator graphite
_diffrn_radiation_source 'fine-focus sealed tube'
_diffrn_radiation_type MoK\a
_diffrn_radiation_wavelength 0.71073
_diffrn_reflns_av_R_equivalents 0.0411
_diffrn_reflns_av_sigmaI/netI 0.0446
_diffrn_reflns_limit_h_max 15
_diffrn_reflns_limit_h_min -15
_diffrn_reflns_limit_k_max 7
_diffrn_reflns_limit_k_min -7
_diffrn_reflns_limit_l_max 15
_diffrn_reflns_limit_l_min -15
_diffrn_reflns_number 7236
_diffrn_reflns_theta_full 30.06
_diffrn_reflns_theta_max 30.06
_diffrn_reflns_theta_min 1.92
_exptl_absorpt_coefficient_mu 0.072
_exptl_absorpt_correction_T_max 0.9993
_exptl_absorpt_correction_T_min 0.9648
_exptl_absorpt_correction_type multi-scan
_exptl_crystal_colour colorless
_exptl_crystal_density_diffrn 1.284
_exptl_crystal_density_method 'not measured'
_exptl_crystal_description plate
_exptl_crystal_F_000 276
_exptl_crystal_size_max 0.50
_exptl_crystal_size_mid 0.50
_exptl_crystal_size_min 0.01
_refine_diff_density_max 0.377
_refine_diff_density_min -0.333
_refine_diff_density_rms 0.064
_refine_ls_extinction_method none
_refine_ls_goodness_of_fit_ref 0.968
_refine_ls_hydrogen_treatment mixed
_refine_ls_matrix_type full
_refine_ls_number_parameters 127
_refine_ls_number_reflns 1926
_refine_ls_number_restraints 0
_refine_ls_restrained_S_all 0.968
_refine_ls_R_factor_all 0.0983
_refine_ls_R_factor_gt 0.0585
_refine_ls_shift/su_max 0.000
_refine_ls_shift/su_mean 0.000
_refine_ls_structure_factor_coef Fsqd
_refine_ls_weighting_details 'calc w=1/[\s^2^(Fo^2^)+(0.0918P)^2^+0.0000P] where P=(Fo^2^+2Fc^2^)/3'
_refine_ls_weighting_scheme calc
_refine_ls_wR_factor_gt 0.1388
_refine_ls_wR_factor_ref 0.1576
_reflns_number_gt 1216
_reflns_number_total 1926
_reflns_threshold_expression >2sigma(I)
_cod_data_source_file c1jm12977e.txt
_cod_data_source_block tmpy2
_cod_depositor_comments
;
The following automatic conversions were performed:
'_atom_site_symetry_multiplicity' tag replaced with
'_atom_site_symmetry_multiplicity'.

Automatic conversion script
Id: cif_correct_tags 1440 2010-10-19 06:21:57Z saulius 

The following automatic conversions were performed:

'_symmetry_cell_setting' value 'Monoclinic' changed to 'monoclinic'
according to /home/saulius/struct/CIF-dictionaries/cif_core.dic
dictionary named 'cif_core.dic' version 2.4.1 from 2010-06-29.

Automatic conversion script
Id: cif_fix_values 1715 2011-07-08 13:25:40Z adriana 
;
_cod_original_sg_symbol_H-M P21/c
_cod_database_code 7206774

loop_
_symmetry_equiv_pos_as_xyz
'x, y, z'
'-x, y+1/2, -z+1/2'
'-x, -y, -z'
'x, -y-1/2, z-1/2'

loop_
_atom_site_label
_atom_site_type_symbol
_atom_site_fract_x
_atom_site_fract_y
_atom_site_fract_z
_atom_site_U_iso_or_equiv
_atom_site_adp_type
_atom_site_occupancy
_atom_site_symmetry_multiplicity
_atom_site_calc_flag
C1 C 0.75012(14) -0.1736(3) -0.03104(13) 0.0226(3) Uani 1 1 d
C2 C 0.77709(14) 0.1648(3) 0.11369(13) 0.0228(3) Uani 1 1 d
C3 C 0.56648(12) -0.0007(2) 0.01022(12) 0.0190(3) Uani 1 1 d
C4 C 0.61918(13) -0.1739(2) -0.05209(12) 0.0206(3) Uani 1 1 d
C5 C 0.82492(14) -0.0053(3) 0.05068(13) 0.0240(3) Uani 1 1 d
H1 H 0.9181(18) -0.006(3) 0.0675(16) 0.028(4) Uiso 1 1 d
C6 C 0.53588(15) -0.3420(3) -0.13459(13) 0.0249(4) Uani 1 1 d
H2 H 0.5706(18) -0.460(3) -0.1760(18) 0.035(5) Uiso 1 1 d
C7 C 0.64640(13) 0.1694(3) 0.09349(12) 0.0209(3) Uani 1 1 d
C8 C 0.86579(15) 0.3386(3) 0.20303(15) 0.0278(4) Uani 1 1 d
H3 H 0.949(2) 0.306(3) 0.2056(19) 0.045(5) Uiso 1 1 d
H4 H 0.8632(18) 0.329(3) 0.286(2) 0.043(6) Uiso 1 1 d
H5 H 0.8453(18) 0.506(3) 0.1738(18) 0.042(5) Uiso 1 1 d
C9 C 0.41067(15) -0.3401(3) -0.15398(13) 0.0245(3) Uani 1 1 d
H6 H 0.3568(17) -0.452(3) -0.2094(17) 0.032(5) Uiso 1 1 d
C10 C 0.80974(17) -0.3535(3) -0.09504(16) 0.0286(4) Uani 1 1 d
H7 H 0.903(2) -0.335(3) -0.0638(19) 0.047(6) Uiso 1 1 d
H8 H 0.7812(17) -0.334(3) -0.1849(19) 0.037(5) Uiso 1 1 d
H9 H 0.7938(17) -0.518(3) -0.0776(19) 0.040(5) Uiso 1 1 d

loop_
_atom_site_aniso_label
_atom_site_aniso_U_11
_atom_site_aniso_U_22
_atom_site_aniso_U_33
_atom_site_aniso_U_23
_atom_site_aniso_U_13
_atom_site_aniso_U_12
C1 0.0257(8) 0.0224(7) 0.0215(7) 0.0044(5) 0.0103(5) 0.0044(6)
C2 0.0257(8) 0.0242(7) 0.0175(7) 0.0032(5) 0.0056(5) -0.0025(6)
C3 0.0235(7) 0.0189(6) 0.0146(6) 0.0023(5) 0.0061(5) 0.0006(6)
C4 0.0256(7) 0.0197(7) 0.0171(7) 0.0025(5) 0.0078(5) 0.0023(6)
C5 0.0208(7) 0.0280(8) 0.0239(7) 0.0063(6) 0.0082(6) 0.0018(6)
C6 0.0328(9) 0.0225(7) 0.0212(7) -0.0021(6) 0.0112(6) 0.0023(6)
C7 0.0246(8) 0.0216(7) 0.0164(6) 0.0019(5) 0.0064(5) 0.0003(6)
C8 0.0249(8) 0.0310(8) 0.0255(8) -0.0019(7) 0.0054(6) -0.0054(7)
C9 0.0298(8) 0.0225(7) 0.0203(7) -0.0052(6) 0.0070(6) -0.0038(6)
C10 0.0310(9) 0.0278(8) 0.0314(9) 0.0001(7) 0.0163(7) 0.0042(7)

loop_
_atom_type_symbol
_atom_type_description
_atom_type_scat_dispersion_real
_atom_type_scat_dispersion_imag
_atom_type_scat_source
C C 0.0033 0.0016 'International Tables Vol C Tables 4.2.6.8 and 6.1.1.4'
H H 0.0000 0.0000 'International Tables Vol C Tables 4.2.6.8 and 6.1.1.4'

loop_
_geom_angle_atom_site_label_1
_geom_angle_atom_site_label_2
_geom_angle_atom_site_label_3
_geom_angle
_geom_angle_site_symmetry_1
_geom_angle_site_symmetry_3
C5 C1 C4 119.03(14) . .
C5 C1 C10 119.87(14) . .
C4 C1 C10 121.10(14) . .
C5 C2 C7 118.85(13) . .
C5 C2 C8 119.72(14) . .
C7 C2 C8 121.42(14) . .
C7 C3 C4 119.96(13) . .
C7 C3 C3 120.09(15) . 3_655
C4 C3 C3 119.95(15) . 3_655
C1 C4 C3 119.38(13) . .
C1 C4 C6 122.37(13) . .
C3 C4 C6 118.25(13) . .
C1 C5 C2 123.20(14) . .
C1 C5 H1 119.6(10) . .
C2 C5 H1 117.1(10) . .
C9 C6 C4 121.75(14) . .
C9 C6 H2 119.4(11) . .
C4 C6 H2 118.8(11) . .
C2 C7 C3 119.57(13) . .
C2 C7 C9 122.39(13) . 3_655
C3 C7 C9 118.04(14) . 3_655
C2 C8 H3 109.3(12) . .
C2 C8 H4 113.3(12) . .
H3 C8 H4 107.7(17) . .
C2 C8 H5 110.4(11) . .
H3 C8 H5 108.2(16) . .
H4 C8 H5 107.9(16) . .
C6 C9 C7 121.91(14) . 3_655
C6 C9 H6 120.6(11) . .
C7 C9 H6 117.5(11) 3_655 .
C1 C10 H7 109.7(11) . .
C1 C10 H8 112.1(11) . .
H7 C10 H8 108.2(16) . .
C1 C10 H9 113.2(12) . .
H7 C10 H9 105.7(15) . .
H8 C10 H9 107.5(16) . .

loop_
_geom_bond_atom_site_label_1
_geom_bond_atom_site_label_2
_geom_bond_distance
_geom_bond_site_symmetry_2
C1 C5 1.391(2) .
C1 C4 1.412(2) .
C1 C10 1.513(2) .
C2 C5 1.393(2) .
C2 C7 1.411(2) .
C2 C8 1.516(2) .
C3 C7 1.4293(19) .
C3 C4 1.4302(19) .
C3 C3 1.435(3) 3_655
C4 C6 1.434(2) .
C5 H1 1.001(18) .
C6 C9 1.351(2) .
C6 H2 0.961(19) .
C7 C9 1.437(2) 3_655
C8 H3 0.95(2) .
C8 H4 0.95(2) .
C8 H5 0.991(19) .
C9 C7 1.437(2) 3_655
C9 H6 0.951(18) .
C10 H7 1.00(2) .
C10 H8 0.96(2) .
C10 H9 0.968(18) .

loop_
_geom_torsion_atom_site_label_1
_geom_torsion_atom_site_label_2
_geom_torsion_atom_site_label_3
_geom_torsion_atom_site_label_4
_geom_torsion
_geom_torsion_site_symmetry_1
_geom_torsion_site_symmetry_4
C5 C1 C4 C3 0.4(2) . .
C10 C1 C4 C3 180.00(13) . .
C5 C1 C4 C6 -179.78(13) . .
C10 C1 C4 C6 -0.2(2) . .
C7 C3 C4 C1 -0.40(19) . .
C3 C3 C4 C1 -179.92(15) 3_655 .
C7 C3 C4 C6 179.80(12) . .
C3 C3 C4 C6 0.3(2) 3_655 .
C4 C1 C5 C2 0.0(2) . .
C10 C1 C5 C2 -179.55(14) . .
C7 C2 C5 C1 -0.5(2) . .
C8 C2 C5 C1 178.85(13) . .
C1 C4 C6 C9 -179.93(13) . .
C3 C4 C6 C9 -0.1(2) . .
C5 C2 C7 C3 0.5(2) . .
C8 C2 C7 C3 -178.82(13) . .
C5 C2 C7 C9 -179.52(13) . 3_655
C8 C2 C7 C9 1.1(2) . 3_655
C4 C3 C7 C2 -0.09(19) . .
C3 C3 C7 C2 179.43(15) 3_655 .
C4 C3 C7 C9 179.96(12) . 3_655
C3 C3 C7 C9 -0.5(2) 3_655 3_655
C4 C6 C9 C7 0.2(2) . 3_655
